data_1515193
loop_
_publ_author_name
'Sattler, Wesley'
'Parkin, Gerard'

_publ_section_title
;
 Structural characterization of zinc bicarbonate compounds relevant to the
 mechanism of action of carbonic anhydrase
;
_journal_issue 6
_journal_name_full 'Chemical Science'
_journal_page_first 2015
_journal_paper_doi 10.1039/c2sc20167d
_journal_volume 3
_journal_year 2012
_chemical_formula_sum 'C44 H38 N6 O2 S6 Zn2'
_chemical_formula_weight 1005.90
_chemical_name_systematic
;
?
;
_space_group_IT_number 2
_symmetry_cell_setting triclinic
_symmetry_space_group_name_Hall '-P 1'
_symmetry_space_group_name_H-M 'P -1'
_atom_sites_solution_hydrogens geom
_atom_sites_solution_primary direct
_atom_sites_solution_secondary difmap
_audit_creation_method SHELXL-97
_cell_angle_alpha 112.044(3)
_cell_angle_beta 95.622(3)
_cell_angle_gamma 104.585(3)
_cell_formula_units_Z 2
_cell_length_a 12.575(2)
_cell_length_b 13.205(3)
_cell_length_c 14.031(3)
_cell_measurement_reflns_used 5555
_cell_measurement_temperature 150(2)
_cell_measurement_theta_max 27.12
_cell_measurement_theta_min 2.35
_cell_volume 2041.3(7)
_computing_cell_refinement 'Bruker SAINT'
_computing_data_collection 'Bruker APEX2'
_computing_data_reduction 'Bruker SAINT'
_computing_molecular_graphics 'Bruker SHELXTL'
_computing_publication_material 'Bruker SHELXTL'
_computing_structure_refinement 'SHELXL-97 (Sheldrick, 2008)'
_computing_structure_solution 'SHELXS-97 (Sheldrick, 2008)'
_diffrn_ambient_temperature 150(2)
_diffrn_measured_fraction_theta_full 0.994
_diffrn_measured_fraction_theta_max 0.994
_diffrn_measurement_device_type 'Bruker APEX-II CCD'
_diffrn_measurement_method '\f and \w scans'
_diffrn_radiation_monochromator graphite
_diffrn_radiation_source 'fine-focus sealed tube'
_diffrn_radiation_type MoK\a
_diffrn_radiation_wavelength 0.71073
_diffrn_reflns_av_R_equivalents 0.1028
_diffrn_reflns_av_sigmaI/netI 0.1355
_diffrn_reflns_limit_h_max 17
_diffrn_reflns_limit_h_min -18
_diffrn_reflns_limit_k_max 17
_diffrn_reflns_limit_k_min -18
_diffrn_reflns_limit_l_max 20
_diffrn_reflns_limit_l_min 0
_diffrn_reflns_number 12639
_diffrn_reflns_theta_full 30.74
_diffrn_reflns_theta_max 30.74
_diffrn_reflns_theta_min 1.60
_exptl_absorpt_coefficient_mu 1.531
_exptl_absorpt_correction_T_max 0.9700
_exptl_absorpt_correction_T_min 0.7102
_exptl_absorpt_correction_type empirical
_exptl_absorpt_process_details sadabs
_exptl_crystal_colour COLORLESS
_exptl_crystal_density_diffrn 1.636
_exptl_crystal_density_method 'not measured'
_exptl_crystal_description BLOCK
_exptl_crystal_F_000 1032
_exptl_crystal_size_max 0.24
_exptl_crystal_size_mid 0.04
_exptl_crystal_size_min 0.02
_platon_squeeze_details
;
The unit cell contains 4 benzene molecules which have been treated as a
diffuse cotribution to the overall scattering without specific atom positions
by SQUEEZE/PLATON.
;
_refine_diff_density_max 0.517
_refine_diff_density_min -0.510
_refine_diff_density_rms 0.116
_refine_ls_extinction_method none
_refine_ls_goodness_of_fit_ref 1.026
_refine_ls_hydrogen_treatment mixed
_refine_ls_matrix_type full
_refine_ls_number_parameters 439
_refine_ls_number_reflns 12639
_refine_ls_number_restraints 0
_refine_ls_restrained_S_all 1.026
_refine_ls_R_factor_all 0.1127
_refine_ls_R_factor_gt 0.0548
_refine_ls_shift/su_max 0.000
_refine_ls_shift/su_mean 0.000
_refine_ls_structure_factor_coef Fsqd
_refine_ls_weighting_details 'calc w=1/[\s^2^(Fo^2^)+(0.0132P)^2^+0.0000P] where P=(Fo^2^+2Fc^2^)/3'
_refine_ls_weighting_scheme calc
_refine_ls_wR_factor_gt 0.0878
_refine_ls_wR_factor_ref 0.0957
_reflns_number_gt 6248
_reflns_number_total 12639
_reflns_threshold_expression >2sigma(I)
_cod_data_source_file c2sc20167d.txt
_cod_data_source_block finalp
_cod_depositor_comments
;
The following automatic conversions were performed:

'_symmetry_cell_setting' value 'Triclinic' changed to 'triclinic'
according to
/usr/data/users/saulius/automatic-downloads/retrospective/RSC/lib/dictionaries/cif_core.dic
dictionary named 'cif_core.dic' version 2.4.2 from
2011-04-26.

'_exptl_absorpt_correction_type' value 'EMPIRICAL'
changed to 'empirical' according to
/usr/data/users/saulius/automatic-downloads/retrospective/RSC/lib/dictionaries/cif_core.dic
dictionary named 'cif_core.dic' version 2.4.2 from 2011-04-26.

Automatic conversion script
Id: cif_fix_values 2281 2013-09-26 08:29:07Z andrius 
;
_cod_original_cell_volume 2041.4(7)
_cod_original_sg_symbol_H-M P-1
_cod_database_code 1515193

loop_
_symmetry_equiv_pos_as_xyz
'x, y, z'
'-x, -y, -z'

loop_
_atom_site_label
_atom_site_type_symbol
_atom_site_fract_x
_atom_site_fract_y
_atom_site_fract_z
_atom_site_U_iso_or_equiv
_atom_site_adp_type
_atom_site_occupancy
_atom_site_symmetry_multiplicity
_atom_site_calc_flag
_atom_site_refinement_flags
Zn1 Zn 0.04674(4) 0.59673(4) 0.11403(3) 0.02862(12) Uani 1 1 d .
Zn2 Zn 0.12586(3) 0.03977(3) 0.05023(3) 0.02296(11) Uani 1 1 d .
S1 S 0.12378(8) 0.86453(8) 0.28452(7) 0.0307(2) Uani 1 1 d .
S2 S -0.01808(8) 0.69456(8) 0.34369(7) 0.0304(2) Uani 1 1 d .
S3 S -0.11314(8) 0.74657(8) 0.17235(7) 0.0288(2) Uani 1 1 d .
S4 S 0.36218(7) 0.20356(8) 0.22006(7) 0.0268(2) Uani 1 1 d .
S5 S 0.38101(7) 0.08621(8) 0.00324(7) 0.0275(2) Uani 1 1 d .
S6 S 0.27451(7) 0.27130(8) 0.05823(7) 0.0253(2) Uani 1 1 d .
N1 N 0.1902(2) 0.7242(3) 0.1240(2) 0.0283(7) Uani 1 1 d .
N2 N 0.0749(3) 0.5379(2) 0.2325(2) 0.0300(7) Uani 1 1 d .
N3 N -0.1043(2) 0.8914(2) 0.3679(2) 0.0275(7) Uani 1 1 d .
N4 N 0.1445(2) 0.1202(2) 0.2174(2) 0.0264(7) Uani 1 1 d .
N5 N 0.1885(2) -0.0881(2) -0.0522(2) 0.0257(7) Uani 1 1 d .
N6 N 0.5002(2) 0.3574(2) 0.1205(2) 0.0308(8) Uani 1 1 d .
O1 O 0.0859(2) 0.4685(2) 0.0007(2) 0.0397(8) Uani 1 1 d .
H1 H 0.133(3) 0.440(3) -0.005(3) 0.048 Uiso 1 1 d .
O2 O -0.0216(2) -0.0811(2) 0.0298(2) 0.0281(6) Uani 1 1 d .
H2 H -0.034(3) -0.111(3) 0.064(3) 0.034 Uiso 1 1 d .
C1 C 0.0075(3) 0.7355(3) 0.2377(3) 0.0241(8) Uani 1 1 d .
C2 C 0.2980(3) 0.1564(3) 0.0849(2) 0.0217(8) Uani 1 1 d .
C11 C 0.2146(3) 0.8307(3) 0.1997(3) 0.0257(8) Uani 1 1 d .
C12 C 0.3110(3) 0.9165(3) 0.2140(3) 0.0382(10) Uani 1 1 d .
H12A H 0.3263 0.9914 0.2681 0.046 Uiso 1 1 calc R
C13 C 0.3845(3) 0.8933(4) 0.1498(4) 0.0468(12) Uani 1 1 d .
H13A H 0.4516 0.9521 0.1593 0.056 Uiso 1 1 calc R
C14 C 0.3614(3) 0.7841(4) 0.0707(3) 0.0396(11) Uani 1 1 d .
H14A H 0.4119 0.7662 0.0255 0.048 Uiso 1 1 calc R
C15 C 0.2633(3) 0.7029(3) 0.0601(3) 0.0342(10) Uani 1 1 d .
H15A H 0.2457 0.6281 0.0053 0.041 Uiso 1 1 calc R
C21 C 0.0458(3) 0.5865(3) 0.3238(3) 0.0279(9) Uani 1 1 d .
C22 C 0.0653(3) 0.5550(3) 0.4070(3) 0.0364(10) Uani 1 1 d .
H22A H 0.0433 0.5901 0.4712 0.044 Uiso 1 1 calc R
C23 C 0.1171(3) 0.4719(4) 0.3938(4) 0.0472(12) Uani 1 1 d .
H23A H 0.1312 0.4493 0.4493 0.057 Uiso 1 1 calc R
C24 C 0.1486(4) 0.4215(3) 0.3006(4) 0.0438(11) Uani 1 1 d .
H24A H 0.1849 0.3645 0.2907 0.053 Uiso 1 1 calc R
C25 C 0.1256(3) 0.4566(3) 0.2222(3) 0.0391(11) Uani 1 1 d .
H25A H 0.1465 0.4217 0.1574 0.047 Uiso 1 1 calc R
C31 C -0.1547(3) 0.8520(3) 0.2687(3) 0.0266(8) Uani 1 1 d .
C32 C -0.2412(4) 0.8865(4) 0.2353(3) 0.0624(15) Uani 1 1 d .
H32A H -0.2758 0.8561 0.1629 0.075 Uiso 1 1 calc R
C33 C -0.2755(4) 0.9671(5) 0.3115(4) 0.088(2) Uani 1 1 d .
H33A H -0.3348 0.9927 0.2919 0.106 Uiso 1 1 calc R
C34 C -0.2230(4) 1.0093(4) 0.4148(3) 0.0551(14) Uani 1 1 d .
H34A H -0.2440 1.0655 0.4682 0.066 Uiso 1 1 calc R
C35 C -0.1396(3) 0.9682(3) 0.4390(3) 0.0331(9) Uani 1 1 d .
H35A H -0.1045 0.9962 0.5110 0.040 Uiso 1 1 calc R
C41 C 0.2464(3) 0.1801(3) 0.2778(3) 0.0251(8) Uani 1 1 d .
C42 C 0.2648(3) 0.2293(3) 0.3869(3) 0.0356(10) Uani 1 1 d .
H42A H 0.3390 0.2702 0.4282 0.043 Uiso 1 1 calc R
C43 C 0.1748(4) 0.2181(3) 0.4344(3) 0.0380(10) Uani 1 1 d .
H43A H 0.1855 0.2505 0.5089 0.046 Uiso 1 1 calc R
C44 C 0.0674(4) 0.1583(3) 0.3710(3) 0.0380(10) Uani 1 1 d .
H44A H 0.0033 0.1512 0.4015 0.046 Uiso 1 1 calc R
C45 C 0.0559(3) 0.1103(3) 0.2648(3) 0.0308(9) Uani 1 1 d .
H45A H -0.0173 0.0680 0.2220 0.037 Uiso 1 1 calc R
C51 C 0.2915(3) -0.0553(3) -0.0682(3) 0.0256(8) Uani 1 1 d .
C52 C 0.3335(3) -0.1315(3) -0.1416(3) 0.0308(9) Uani 1 1 d .
H52A H 0.4081 -0.1074 -0.1510 0.037 Uiso 1 1 calc R
C53 C 0.2643(3) -0.2423(3) -0.2000(3) 0.0368(10) Uani 1 1 d .
H53A H 0.2904 -0.2952 -0.2517 0.044 Uiso 1 1 calc R
C54 C 0.1576(3) -0.2769(3) -0.1841(3) 0.0429(11) Uani 1 1 d .
H54A H 0.1091 -0.3533 -0.2241 0.051 Uiso 1 1 calc R
C55 C 0.1229(3) -0.1974(3) -0.1083(3) 0.0383(10) Uani 1 1 d .
H55A H 0.0500 -0.2209 -0.0954 0.046 Uiso 1 1 calc R
C61 C 0.4054(3) 0.3802(3) 0.0986(3) 0.0279(9) Uani 1 1 d .
C62 C 0.4052(4) 0.4874(3) 0.1062(3) 0.0424(11) Uani 1 1 d .
H62A H 0.3363 0.5012 0.0908 0.051 Uiso 1 1 calc R
C63 C 0.5045(4) 0.5733(4) 0.1360(4) 0.0575(14) Uani 1 1 d .
H63A H 0.5054 0.6469 0.1399 0.069 Uiso 1 1 calc R
C64 C 0.6039(4) 0.5534(4) 0.1605(3) 0.0495(12) Uani 1 1 d .
H64A H 0.6742 0.6124 0.1831 0.059 Uiso 1 1 calc R
C65 C 0.5967(3) 0.4440(3) 0.1508(3) 0.0408(11) Uani 1 1 d .
H65A H 0.6648 0.4290 0.1667 0.049 Uiso 1 1 calc R

loop_
_atom_site_aniso_label
_atom_site_aniso_U_11
_atom_site_aniso_U_22
_atom_site_aniso_U_33
_atom_site_aniso_U_23
_atom_site_aniso_U_13
_atom_site_aniso_U_12
Zn1 0.0264(2) 0.0289(3) 0.0201(2) 0.0025(2) 0.00790(19) 0.0022(2)
Zn2 0.0166(2) 0.0236(2) 0.0261(2) 0.0089(2) 0.00498(18) 0.00417(18)
S1 0.0273(5) 0.0268(5) 0.0297(5) 0.0064(4) 0.0067(4) 0.0030(4)
S2 0.0442(6) 0.0305(5) 0.0241(5) 0.0134(5) 0.0175(5) 0.0175(5)
S3 0.0263(5) 0.0351(6) 0.0216(5) 0.0094(4) 0.0050(4) 0.0076(4)
S4 0.0230(5) 0.0301(5) 0.0231(5) 0.0100(4) 0.0019(4) 0.0041(4)
S5 0.0187(5) 0.0278(5) 0.0290(5) 0.0054(4) 0.0066(4) 0.0052(4)
S6 0.0224(5) 0.0267(5) 0.0254(5) 0.0106(4) 0.0041(4) 0.0061(4)
N1 0.0234(17) 0.037(2) 0.0261(18) 0.0136(16) 0.0096(14) 0.0095(15)
N2 0.0359(19) 0.0175(16) 0.0325(19) 0.0069(15) 0.0125(15) 0.0049(15)
N3 0.0272(18) 0.0296(18) 0.0218(17) 0.0076(15) 0.0031(14) 0.0081(15)
N4 0.0278(18) 0.0247(17) 0.0293(18) 0.0130(15) 0.0104(15) 0.0083(15)
N5 0.0194(16) 0.0192(16) 0.0329(18) 0.0073(14) 0.0018(14) 0.0041(13)
N6 0.0226(17) 0.0292(18) 0.0331(19) 0.0095(15) 0.0065(15) 0.0008(15)
O1 0.0290(17) 0.0441(18) 0.0274(15) -0.0029(14) 0.0039(13) 0.0095(13)
O2 0.0223(14) 0.0276(15) 0.0359(17) 0.0184(12) 0.0062(12) 0.0024(12)
C1 0.0234(19) 0.028(2) 0.0224(19) 0.0132(17) 0.0075(16) 0.0048(16)
C2 0.0230(19) 0.0222(19) 0.0153(18) 0.0038(15) 0.0066(15) 0.0047(16)
C11 0.024(2) 0.029(2) 0.026(2) 0.0147(18) 0.0035(17) 0.0068(17)
C12 0.033(2) 0.024(2) 0.061(3) 0.020(2) 0.016(2) 0.0088(19)
C13 0.028(2) 0.036(3) 0.082(4) 0.035(3) 0.016(2) 0.003(2)
C14 0.026(2) 0.052(3) 0.058(3) 0.037(3) 0.024(2) 0.012(2)
C15 0.036(2) 0.040(2) 0.034(2) 0.019(2) 0.013(2) 0.017(2)
C21 0.031(2) 0.021(2) 0.031(2) 0.0095(17) 0.0143(18) 0.0051(17)
C22 0.048(3) 0.037(2) 0.040(3) 0.024(2) 0.025(2) 0.020(2)
C23 0.048(3) 0.046(3) 0.061(3) 0.036(3) 0.015(2) 0.017(2)
C24 0.048(3) 0.034(3) 0.059(3) 0.022(2) 0.024(2) 0.021(2)
C25 0.046(3) 0.021(2) 0.052(3) 0.011(2) 0.026(2) 0.013(2)
C31 0.023(2) 0.035(2) 0.026(2) 0.0149(18) 0.0102(17) 0.0090(18)
C32 0.058(3) 0.116(4) 0.025(2) 0.021(3) 0.012(2) 0.058(3)
C33 0.090(4) 0.169(6) 0.033(3) 0.029(3) 0.017(3) 0.106(4)
C34 0.054(3) 0.094(4) 0.029(3) 0.018(3) 0.019(2) 0.050(3)
C35 0.034(2) 0.043(2) 0.021(2) 0.0123(19) 0.0065(18) 0.011(2)
C41 0.027(2) 0.022(2) 0.031(2) 0.0147(17) 0.0067(17) 0.0081(17)
C42 0.035(2) 0.033(2) 0.030(2) 0.0077(19) 0.0094(19) 0.0051(19)
C43 0.058(3) 0.033(2) 0.028(2) 0.014(2) 0.016(2) 0.017(2)
C44 0.048(3) 0.034(2) 0.041(3) 0.017(2) 0.027(2) 0.020(2)
C45 0.024(2) 0.032(2) 0.034(2) 0.0140(19) 0.0078(18) 0.0043(18)
C51 0.021(2) 0.030(2) 0.024(2) 0.0114(17) 0.0031(16) 0.0065(17)
C52 0.030(2) 0.032(2) 0.030(2) 0.0090(19) 0.0098(18) 0.0141(19)
C53 0.042(3) 0.029(2) 0.033(2) 0.0029(19) 0.012(2) 0.015(2)
C54 0.038(3) 0.028(2) 0.048(3) 0.003(2) 0.008(2) 0.007(2)
C55 0.024(2) 0.028(2) 0.053(3) 0.010(2) 0.005(2) 0.0031(18)
C61 0.030(2) 0.028(2) 0.025(2) 0.0108(17) 0.0102(17) 0.0064(18)
C62 0.039(3) 0.038(3) 0.061(3) 0.029(2) 0.017(2) 0.014(2)
C63 0.049(3) 0.039(3) 0.095(4) 0.039(3) 0.021(3) 0.011(3)
C64 0.039(3) 0.037(3) 0.064(3) 0.020(2) 0.013(2) -0.001(2)
C65 0.027(2) 0.045(3) 0.050(3) 0.020(2) 0.013(2) 0.010(2)

loop_
_atom_type_symbol
_atom_type_description
_atom_type_scat_dispersion_real
_atom_type_scat_dispersion_imag
_atom_type_scat_source
C C 0.0033 0.0016 'International Tables Vol C Tables 4.2.6.8 and 6.1.1.4'
H H 0.0000 0.0000 'International Tables Vol C Tables 4.2.6.8 and 6.1.1.4'
N N 0.0061 0.0033 'International Tables Vol C Tables 4.2.6.8 and 6.1.1.4'
O O 0.0106 0.0060 'International Tables Vol C Tables 4.2.6.8 and 6.1.1.4'
S S 0.1246 0.1234 'International Tables Vol C Tables 4.2.6.8 and 6.1.1.4'
Zn Zn 0.2839 1.4301 'International Tables Vol C Tables 4.2.6.8 and 6.1.1.4'

loop_
_geom_angle_atom_site_label_1
_geom_angle_atom_site_label_2
_geom_angle_atom_site_label_3
_geom_angle
_geom_angle_site_symmetry_1
_geom_angle_site_symmetry_3
O1 Zn1 O1 77.41(12) 2_565 .
O1 Zn1 N1 122.91(12) 2_565 .
O1 Zn1 N1 93.43(11) . .
O1 Zn1 N2 126.30(12) 2_565 .
O1 Zn1 N2 94.48(12) . .
N1 Zn1 N2 110.40(11) . .
O1 Zn1 C1 103.59(12) 2_565 .
O1 Zn1 C1 179.00(12) . .
N1 Zn1 C1 86.01(12) . .
N2 Zn1 C1 84.95(12) . .
O1 Zn1 Zn1 39.75(7) 2_565 2_565
O1 Zn1 Zn1 37.67(8) . 2_565
N1 Zn1 Zn1 112.30(8) . 2_565
N2 Zn1 Zn1 114.95(8) . 2_565
C1 Zn1 Zn1 143.34(9) . 2_565
O2 Zn2 O2 79.07(10) 2 .
O2 Zn2 N4 114.75(11) 2 .
O2 Zn2 N4 93.41(11) . .
O2 Zn2 N5 111.29(11) 2 .
O2 Zn2 N5 91.41(11) . .
N4 Zn2 N5 133.80(11) . .
O2 Zn2 C2 110.14(11) 2 .
O2 Zn2 C2 170.78(12) . .
N4 Zn2 C2 83.24(11) . .
N5 Zn2 C2 84.82(11) . .
O2 Zn2 Zn2 40.49(7) 2 2
O2 Zn2 Zn2 38.58(7) . 2
N4 Zn2 Zn2 107.77(8) . 2
N5 Zn2 Zn2 104.29(8) . 2
C2 Zn2 Zn2 150.62(9) . 2
C11 S1 C1 104.32(17) . .
C21 S2 C1 102.95(16) . .
C1 S3 C31 106.12(17) . .
C41 S4 C2 102.90(16) . .
C51 S5 C2 104.01(16) . .
C2 S6 C61 107.04(17) . .
C11 N1 C15 118.0(3) . .
C11 N1 Zn1 119.2(2) . .
C15 N1 Zn1 122.7(3) . .
C21 N2 C25 117.8(3) . .
C21 N2 Zn1 118.8(2) . .
C25 N2 Zn1 123.2(3) . .
C31 N3 C35 117.4(3) . .
C41 N4 C45 118.2(3) . .
C41 N4 Zn2 119.3(2) . .
C45 N4 Zn2 122.5(2) . .
C51 N5 C55 119.1(3) . .
C51 N5 Zn2 118.6(2) . .
C55 N5 Zn2 121.9(2) . .
C61 N6 C65 116.9(3) . .
Zn1 O1 Zn1 102.59(12) 2_565 .
Zn2 O2 Zn2 100.93(10) 2 .
S3 C1 S1 112.33(19) . .
S3 C1 S2 112.83(18) . .
S1 C1 S2 109.85(18) . .
S3 C1 Zn1 103.30(16) . .
S1 C1 Zn1 109.27(16) . .
S2 C1 Zn1 108.99(16) . .
S6 C2 S5 112.78(18) . .
S6 C2 S4 111.68(17) . .
S5 C2 S4 109.36(18) . .
S6 C2 Zn2 102.34(16) . .
S5 C2 Zn2 110.86(16) . .
S4 C2 Zn2 109.64(16) . .
N1 C11 C12 121.9(3) . .
N1 C11 S1 120.5(3) . .
C12 C11 S1 117.6(3) . .
C11 C12 C13 119.3(4) . .
C12 C13 C14 120.0(4) . .
C15 C14 C13 117.6(4) . .
N1 C15 C14 123.0(4) . .
N2 C21 C22 122.1(3) . .
N2 C21 S2 120.4(3) . .
C22 C21 S2 117.5(3) . .
C23 C22 C21 118.4(4) . .
C24 C23 C22 120.4(4) . .
C25 C24 C23 117.7(4) . .
N2 C25 C24 123.6(4) . .
N3 C31 C32 123.4(3) . .
N3 C31 S3 118.8(3) . .
C32 C31 S3 117.8(3) . .
C31 C32 C33 117.6(4) . .
C34 C33 C32 119.4(4) . .
C33 C34 C35 118.1(4) . .
N3 C35 C34 124.1(4) . .
N4 C41 C42 122.2(3) . .
N4 C41 S4 119.8(3) . .
C42 C41 S4 117.9(3) . .
C43 C42 C41 119.3(4) . .
C42 C43 C44 118.6(4) . .
C45 C44 C43 118.9(4) . .
N4 C45 C44 122.8(4) . .
N5 C51 C52 121.7(3) . .
N5 C51 S5 121.1(3) . .
C52 C51 S5 117.2(3) . .
C53 C52 C51 118.3(3) . .
C54 C53 C52 120.3(4) . .
C53 C54 C55 118.0(4) . .
N5 C55 C54 122.5(4) . .
N6 C61 C62 122.3(4) . .
N6 C61 S6 120.0(3) . .
C62 C61 S6 117.7(3) . .
C63 C62 C61 119.4(4) . .
C62 C63 C64 119.9(4) . .
C63 C64 C65 117.0(4) . .
N6 C65 C64 124.4(4) . .

loop_
_geom_bond_atom_site_label_1
_geom_bond_atom_site_label_2
_geom_bond_distance
_geom_bond_site_symmetry_2
Zn1 O1 1.956(3) 2_565
Zn1 O1 2.047(3) .
Zn1 N1 2.086(3) .
Zn1 N2 2.117(3) .
Zn1 C1 2.202(3) .
Zn1 Zn1 3.1244(9) 2_565
Zn2 O2 1.952(3) 2
Zn2 O2 2.033(2) .
Zn2 N4 2.140(3) .
Zn2 N5 2.146(3) .
Zn2 C2 2.202(3) .
Zn2 Zn2 3.0743(10) 2
S1 C11 1.745(4) .
S1 C1 1.786(3) .
S2 C21 1.755(4) .
S2 C1 1.793(3) .
S3 C1 1.761(4) .
S3 C31 1.769(4) .
S4 C41 1.751(4) .
S4 C2 1.788(3) .
S5 C51 1.754(4) .
S5 C2 1.785(3) .
S6 C2 1.777(3) .
S6 C61 1.764(4) .
N1 C11 1.341(4) .
N1 C15 1.353(4) .
N2 C21 1.334(4) .
N2 C25 1.353(4) .
N3 C31 1.314(4) .
N3 C35 1.332(4) .
N4 C41 1.327(4) .
N4 C45 1.355(4) .
N5 C51 1.328(4) .
N5 C55 1.343(4) .
N6 C61 1.337(4) .
N6 C65 1.341(4) .
O1 Zn1 1.956(3) 2_565
O2 Zn2 1.952(3) 2
C11 C12 1.372(5) .
C12 C13 1.364(5) .
C13 C14 1.386(5) .
C14 C15 1.368(5) .
C21 C22 1.399(5) .
C22 C23 1.376(5) .
C23 C24 1.374(5) .
C24 C25 1.377(5) .
C31 C32 1.387(5) .
C32 C33 1.388(6) .
C33 C34 1.368(6) .
C34 C35 1.365(5) .
C41 C42 1.387(5) .
C42 C43 1.374(5) .
C43 C44 1.392(5) .
C44 C45 1.359(5) .
C51 C52 1.397(4) .
C52 C53 1.374(5) .
C53 C54 1.373(5) .
C54 C55 1.381(5) .
C61 C62 1.379(5) .
C62 C63 1.360(5) .
C63 C64 1.377(6) .
C64 C65 1.377(5) .

loop_
_platon_squeeze_void_nr
_platon_squeeze_void_average_x
_platon_squeeze_void_average_y
_platon_squeeze_void_average_z
_platon_squeeze_void_volume
_platon_squeeze_void_count_electrons
_platon_squeeze_void_content
1 0.500 0.505 0.500 435 157 ' '
